data_1533336
loop_
_publ_author_name
'Zhu, J.L.'
'Yu, R.C.'
'Li, F.Y.'
'Jin, C.Q.'

_publ_section_title
;
 La-doping and external pressure effects on the crystal structure of
 layered perovskite-like manganate Ca3 Mn2 O7
;
_journal_name_full 'Physica Status Solidi, Sectio A: Applied Research'
_journal_page_first 159
_journal_page_last 166
_journal_volume 194
_journal_year 2002
_chemical_formula_sum 'Ca1.9 La1.1 Mn2 O7'
_chemical_name_systematic '(Ca1.9 La1.1) (Mn2 O7)'
_space_group_IT_number 139
_symmetry_space_group_name_Hall '-I 4 2'
_symmetry_space_group_name_H-M 'I 4/m m m'
_cell_angle_alpha 90
_cell_angle_beta 90
_cell_angle_gamma 90
_cell_formula_units_Z 2
_cell_length_a 3.8215
_cell_length_b 3.8215
_cell_length_c 19.2105
_cell_volume 280.547
_citation_journal_id_ASTM PSSABA
_cod_data_source_file Zhu_PSSABA_2002_640.cif
_cod_data_source_block Ca1.9La1.1Mn2O7
_cod_original_cell_volume 280.5475
_cod_database_code 1533336

loop_
_symmetry_equiv_pos_as_xyz
x,y,z
-y,x,z
-x,-y,z
y,-x,z
x,-y,-z
y,x,-z
-x,y,-z
-y,-x,-z
-x,-y,-z
y,-x,-z
x,y,-z
-y,x,-z
-x,y,z
-y,-x,z
x,-y,z
y,x,z
x+1/2,y+1/2,z+1/2
-y+1/2,x+1/2,z+1/2
-x+1/2,-y+1/2,z+1/2
y+1/2,-x+1/2,z+1/2
x+1/2,-y+1/2,-z+1/2
y+1/2,x+1/2,-z+1/2
-x+1/2,y+1/2,-z+1/2
-y+1/2,-x+1/2,-z+1/2
-x+1/2,-y+1/2,-z+1/2
y+1/2,-x+1/2,-z+1/2
x+1/2,y+1/2,-z+1/2
-y+1/2,x+1/2,-z+1/2
-x+1/2,y+1/2,z+1/2
-y+1/2,-x+1/2,z+1/2
x+1/2,-y+1/2,z+1/2
y+1/2,x+1/2,z+1/2

loop_
_atom_site_label
_atom_site_type_symbol
_atom_site_fract_x
_atom_site_fract_y
_atom_site_fract_z
_atom_site_occupancy
_atom_site_U_iso_or_equiv
Mn1 Mn+3 0 0 0.0957 1 0.0
O2 O-2 0 0.5 0.0941 1 0.0
O1 O-2 0 0 0 1 0.0
La1 La+3 0 0 0.5 0.7 0.0
O3 O-2 0 0 0.2 1 0.0
Ca1 Ca+2 0 0 0.5 0.3 0.0
La2 La+3 0 0 0.3111 0.2 0.0
Ca2 Ca+2 0 0 0.3111 0.8 0.0
